data_7216936
loop_
_publ_author_name
'Apel, Sylke'
'Nitsche, Silke'
'Beketov, Kayrat'
'Seichter, Wilhelm'
'Seidel, J.'
'Weber, Edwin'

_publ_section_title
;
 4,4&#x2032;-(Fluorene-9,9-diyl)diphenol: a new versatile building block
 for clathrate type and macrocyclic host--guest inclusion
;
_journal_issue 7
_journal_name_full 'Journal of the Chemical Society, Perkin Transactions 2'
_journal_page_first 1212
_journal_paper_doi 10.1039/b008451o
_journal_year 2001
_chemical_formula_sum 'C78.5 H66 O8.5'
_chemical_formula_weight 1145.31
_space_group_IT_number 14
_symmetry_cell_setting monoclinic
_symmetry_space_group_name_Hall '-P 2yn'
_symmetry_space_group_name_H-M 'P 1 21/n 1'
_atom_sites_solution_hydrogens geom
_atom_sites_solution_primary direct
_atom_sites_solution_secondary difmap
_cell_angle_alpha 90.00(3)
_cell_angle_beta 90.47
_cell_angle_gamma 90.00
_cell_formula_units_Z 2
_cell_length_a 12.8040(10)
_cell_length_b 10.892(6)
_cell_length_c 21.865
_cell_measurement_reflns_used 25
_cell_measurement_temperature 183(2)
_cell_measurement_theta_max 10.213
_cell_measurement_theta_min 7.616
_cell_volume 3049.2(17)
_computing_cell_refinement 'CAD4 software'
_computing_data_collection 'CAD4 software'
_computing_data_reduction Helena
_computing_molecular_graphics PLATON
_computing_publication_material PLATON
_computing_structure_refinement 'SHELXL-93 (Sheldrick, 1993)'
_computing_structure_solution 'SHELXS-86 (Sheldrick, 1990)'
_diffrn_ambient_temperature 183(2)
_diffrn_measurement_device 'CAD4 (Enraf-Nonius)'
_diffrn_measurement_method /w--2/q
_diffrn_radiation_monochromator graphite
_diffrn_radiation_source 'fine-focus sealed tube'
_diffrn_radiation_type MoK\a
_diffrn_radiation_wavelength 0.71140
_diffrn_reflns_av_R_equivalents 0.0227
_diffrn_reflns_av_sigmaI/netI 0.0260
_diffrn_reflns_limit_h_max 14
_diffrn_reflns_limit_h_min 0
_diffrn_reflns_limit_k_max 13
_diffrn_reflns_limit_k_min 0
_diffrn_reflns_limit_l_max 27
_diffrn_reflns_limit_l_min -27
_diffrn_reflns_number 6716
_diffrn_reflns_theta_max 26.99
_diffrn_reflns_theta_min 1.84
_diffrn_standards_decay_% none
_diffrn_standards_interval_count 250
_diffrn_standards_interval_time 3600
_diffrn_standards_number 3
_exptl_absorpt_coefficient_mu 0.080
_exptl_crystal_colour colourless
_exptl_crystal_density_diffrn 1.247
_exptl_crystal_F_000 1210
_exptl_crystal_size_max 0.50
_exptl_crystal_size_mid 0.50
_exptl_crystal_size_min 0.45
_refine_diff_density_max 1.345
_refine_diff_density_min -0.643
_refine_diff_density_rms 0.097
_refine_ls_extinction_method none
_refine_ls_goodness_of_fit_all 1.042
_refine_ls_goodness_of_fit_obs 1.080
_refine_ls_matrix_type full
_refine_ls_number_parameters 380
_refine_ls_number_reflns 6410
_refine_ls_number_restraints 1
_refine_ls_restrained_S_all 1.064
_refine_ls_restrained_S_obs 1.081
_refine_ls_R_factor_all 0.1123
_refine_ls_R_factor_obs 0.0859
_refine_ls_shift/esd_max 0.042
_refine_ls_shift/esd_mean 0.001
_refine_ls_structure_factor_coef Fsqd
_refine_ls_weighting_details 'w=1/[\s^2^(Fo^2^)+(0.1695P)^2^+3.9291P] where P=(Fo^2^+2Fc^2^)/3'
_refine_ls_weighting_scheme calc
_refine_ls_wR_factor_all 0.2850
_refine_ls_wR_factor_obs 0.2505
_reflns_number_observed 4835
_reflns_number_total 6419
_reflns_observed_criterion >2sigma(I)
_cod_data_source_file b008451o.txt
_cod_data_source_block 44
_cod_depositor_comments
;
The following automatic conversions were performed:

'_refine_ls_weighting_scheme' value 'calc
w=1/[\s^2^(Fo^2^)+(0.1695P)^2^+3.9291P] where P=(Fo^2^+2Fc^2^)/3' was
changed to 'calc'. New tag '_refine_ls_weighting_details' was
created. The value of the new tag was set to
'w=1/[\s^2^(Fo^2^)+(0.1695P)^2^+3.9291P] where P=(Fo^2^+2Fc^2^)/3'.

Automatic conversion script
Id: cif_fix_values 3143 2015-03-26 13:38:13Z robertas 
;
_cod_original_sg_symbol_H-M P21/n
_cod_original_formula_sum 'C78.50 H66 O8.50'
_cod_database_code 7216936

loop_
_symmetry_equiv_pos_as_xyz
'x, y, z'
'-x+1/2, y+1/2, -z+1/2'
'-x, -y, -z'
'x-1/2, -y-1/2, z-1/2'

loop_
_atom_site_aniso_label
_atom_site_aniso_U_11
_atom_site_aniso_U_22
_atom_site_aniso_U_33
_atom_site_aniso_U_23
_atom_site_aniso_U_13
_atom_site_aniso_U_12
O2 0.060(2) 0.0305(12) 0.0349(12) -0.0115(9) 0.0158(11) -0.0092(11)
O28 0.0237(11) 0.0474(14) 0.0310(11) -0.0024(10) 0.0010(8) 0.0051(9)
O32 0.0355(13) 0.0274(11) 0.0503(14) -0.0026(10) 0.0091(10) 0.0010(9)
O37 0.081(2) 0.0268(12) 0.0433(14) -0.0055(10) -0.0140(13) 0.0028(12)
C1 0.041(2) 0.039(2) 0.034(2) -0.0110(14) 0.0012(13) 0.0038(14)
C3 0.038(2) 0.0248(14) 0.0254(14) -0.0038(11) -0.0002(12) -0.0007(12)
C4 0.045(2) 0.032(2) 0.0288(15) -0.0032(12) 0.0113(13) -0.0049(13)
C5 0.036(2) 0.0235(14) 0.0313(15) -0.0002(11) 0.0051(12) -0.0034(12)
C6 0.0247(14) 0.0237(13) 0.0244(13) -0.0011(10) -0.0018(10) 0.0025(10)
C7 0.0287(15) 0.0277(14) 0.0228(13) 0.0006(11) 0.0005(11) -0.0007(11)
C8 0.035(2) 0.0226(14) 0.0275(14) 0.0009(11) 0.0006(12) -0.0031(11)
C9 0.0250(15) 0.0225(13) 0.0248(13) -0.0020(10) -0.0001(10) 0.0014(10)
C10 0.0232(14) 0.0272(14) 0.0279(14) -0.0068(11) 0.0012(11) 0.0037(11)
C11 0.0243(15) 0.0284(14) 0.0307(14) -0.0066(11) 0.0027(11) 0.0024(11)
C12 0.026(2) 0.041(2) 0.042(2) -0.0099(14) -0.0035(13) -0.0005(13)
C13 0.029(2) 0.058(2) 0.035(2) -0.006(2) -0.0091(13) 0.0045(15)
C14 0.035(2) 0.045(2) 0.032(2) 0.0030(14) -0.0012(13) 0.0057(14)
C15 0.028(2) 0.031(2) 0.0292(14) 0.0011(12) -0.0011(11) 0.0022(12)
C16 0.031(2) 0.0215(13) 0.0288(14) -0.0029(11) 0.0046(11) 0.0024(11)
C17 0.0234(14) 0.0273(14) 0.0339(15) -0.0053(12) 0.0037(11) 0.0022(11)
C18 0.032(2) 0.027(2) 0.050(2) -0.0047(13) 0.0024(14) -0.0034(12)
C19 0.045(2) 0.0247(15) 0.053(2) 0.0024(14) 0.011(2) -0.0023(14)
C20 0.046(2) 0.032(2) 0.037(2) 0.0049(13) 0.0052(14) 0.0065(14)
C21 0.036(2) 0.030(2) 0.032(2) -0.0008(12) -0.0016(12) 0.0030(13)
C22 0.0243(15) 0.0225(13) 0.0268(14) -0.0007(10) -0.0009(11) 0.0022(10)
C23 0.031(2) 0.039(2) 0.0298(15) -0.0100(13) -0.0034(12) 0.0029(13)
C24 0.027(2) 0.043(2) 0.037(2) -0.0110(14) -0.0067(13) 0.0029(13)
C25 0.0227(15) 0.0280(14) 0.0298(14) 0.0023(11) 0.0015(11) 0.0033(11)
C26 0.028(2) 0.0292(15) 0.0265(14) -0.0023(11) -0.0014(11) 0.0045(11)
C27 0.0254(15) 0.0257(14) 0.0273(14) -0.0023(11) -0.0027(11) 0.0014(11)
C29 0.023(2) 0.044(2) 0.040(2) 0.0083(14) -0.0039(12) -0.0004(13)
C30 0.0233(15) 0.036(2) 0.0307(15) 0.0007(12) 0.0012(11) 0.0026(12)
C31 0.0252(15) 0.0279(15) 0.037(2) -0.0034(12) 0.0061(12) 0.0022(12)
C33 0.041(2) 0.037(2) 0.055(2) 0.004(2) 0.005(2) -0.0065(15)
C34 0.029(2) 0.034(2) 0.0300(15) -0.0069(12) 0.0030(12) 0.0020(12)
C35 0.039(2) 0.032(2) 0.0276(15) -0.0044(12) -0.0008(12) 0.0071(13)
C36 0.047(2) 0.028(2) 0.032(2) -0.0039(12) 0.0004(13) 0.0028(13)
C38 0.100(4) 0.032(2) 0.054(2) 0.002(2) -0.013(2) 0.010(2)
C39 0.038(2) 0.034(2) 0.032(2) -0.0059(13) -0.0042(13) 0.0019(13)

loop_
_atom_site_label
_atom_site_type_symbol
_atom_site_fract_x
_atom_site_fract_y
_atom_site_fract_z
_atom_site_U_iso_or_equiv
_atom_site_thermal_displace_type
_atom_site_occupancy
_atom_site_calc_flag
_atom_site_refinement_flags
O2 O -0.3087(2) 1.2123(2) 0.48573(11) 0.0417(6) Uani 1 d .
O28 O 0.1449(2) 0.7135(2) 0.23644(10) 0.0340(5) Uani 1 d .
O32 O 0.3172(2) 0.8890(2) 0.37042(11) 0.0377(6) Uani 1 d .
O37 O 0.2908(2) 0.3840(2) 0.37051(12) 0.0506(7) Uani 1 d .
C1 C -0.3958(3) 1.2317(3) 0.52539(15) 0.0378(8) Uani 1 d .
H1A H -0.4256(3) 1.1521(3) 0.53833(15) 0.045 Uiso 1 calc R
H1B H -0.4510(3) 1.2793(3) 0.50401(15) 0.045 Uiso 1 calc R
C3 C -0.3057(3) 1.1094(3) 0.44928(13) 0.0294(6) Uani 1 d .
C4 C -0.3516(3) 0.9978(3) 0.46291(14) 0.0350(7) Uani 1 d .
H4A H -0.3941(3) 0.9893(3) 0.49864(14) 0.042 Uiso 1 d R
C5 C -0.3356(2) 0.8978(3) 0.42446(14) 0.0304(7) Uani 1 d .
H5A H -0.3670(2) 0.8203(3) 0.43431(14) 0.036 Uiso 1 d R
C6 C -0.2762(2) 0.9067(3) 0.37210(12) 0.0243(6) Uani 1 d .
C7 C -0.2310(2) 1.0205(3) 0.35918(13) 0.0264(6) Uani 1 d .
H7A H -0.1888(2) 1.0290(3) 0.32333(13) 0.032 Uiso 1 d R
C8 C -0.2452(2) 1.1203(3) 0.39713(13) 0.0284(6) Uani 1 d .
H8A H -0.2139(2) 1.1979(3) 0.38733(13) 0.034 Uiso 1 d R
C9 C -0.2644(2) 0.7996(3) 0.32735(13) 0.0241(6) Uani 1 d .
C10 C -0.3449(2) 0.8109(3) 0.27567(13) 0.0261(6) Uani 1 d .
C11 C -0.4097(2) 0.7074(3) 0.27312(14) 0.0278(6) Uani 1 d .
C12 C -0.4874(3) 0.6972(3) 0.2290(2) 0.0366(7) Uani 1 d .
H12A H -0.5316(3) 0.6260(3) 0.2275(2) 0.044 Uiso 1 d R
C13 C -0.5002(3) 0.7916(4) 0.1869(2) 0.0406(8) Uani 1 d .
H13A H -0.5533(3) 0.7857(4) 0.1558(2) 0.049 Uiso 1 d R
C14 C -0.4368(3) 0.8949(3) 0.18968(15) 0.0372(7) Uani 1 d .
H14A H -0.4475(3) 0.9601(3) 0.16079(15) 0.045 Uiso 1 d R
C15 C -0.3584(2) 0.9050(3) 0.23325(13) 0.0296(6) Uani 1 d .
H15A H -0.3137(2) 0.9758(3) 0.23441(13) 0.035 Uiso 1 d R
C16 C -0.2943(2) 0.6750(3) 0.35423(13) 0.0271(6) Uani 1 d .
C17 C -0.3775(2) 0.6228(3) 0.32186(14) 0.0282(6) Uani 1 d .
C18 C -0.4134(3) 0.5057(3) 0.3363(2) 0.0361(7) Uani 1 d .
H18A H -0.4708(3) 0.4699(3) 0.3141(2) 0.043 Uiso 1 d R
C19 C -0.3648(3) 0.4427(3) 0.3833(2) 0.0408(8) Uani 1 d .
H19A H -0.3884(3) 0.3619(3) 0.3939(2) 0.049 Uiso 1 d R
C20 C -0.2814(3) 0.4944(3) 0.4158(2) 0.0386(8) Uani 1 d .
H20A H -0.2484(3) 0.4495(3) 0.4484(2) 0.046 Uiso 1 d R
C21 C -0.2459(3) 0.6105(3) 0.40149(14) 0.0327(7) Uani 1 d .
H21A H -0.1884(3) 0.6463(3) 0.42358(14) 0.039 Uiso 1 d R
C22 C -0.1525(2) 0.7871(3) 0.30294(13) 0.0245(6) Uani 1 d .
C23 C -0.0664(3) 0.8165(3) 0.33832(14) 0.0333(7) Uani 1 d .
H23A H -0.0766(3) 0.8525(3) 0.37791(14) 0.040 Uiso 1 d R
C24 C 0.0351(3) 0.7939(3) 0.3180(2) 0.0358(7) Uani 1 d .
H24A H 0.0941(3) 0.8158(3) 0.3430(2) 0.043 Uiso 1 d R
C25 C 0.0494(2) 0.7403(3) 0.26100(13) 0.0268(6) Uani 1 d .
C26 C -0.0367(2) 0.7101(3) 0.22513(13) 0.0281(6) Uani 1 d .
H26A H -0.0275(2) 0.6721(3) 0.18593(13) 0.034 Uiso 1 d R
C27 C -0.1357(2) 0.7344(3) 0.24572(13) 0.0261(6) Uani 1 d .
H27A H -0.1947(2) 0.7145(3) 0.22028(13) 0.031 Uiso 1 d R
C29 C 0.2339(2) 0.7689(3) 0.2647(2) 0.0356(7) Uani 1 d .
H29A H 0.2157(2) 0.8537(3) 0.2770(2) 0.043 Uiso 1 calc R
H29B H 0.2908(2) 0.7740(3) 0.2345(2) 0.043 Uiso 1 calc R
C30 C 0.2730(2) 0.6996(3) 0.32037(14) 0.0301(7) Uani 1 d .
C31 C 0.3174(2) 0.7619(3) 0.36946(14) 0.0300(6) Uani 1 d .
C33 C 0.4026(3) 0.9437(3) 0.3380(2) 0.0440(8) Uani 1 d .
H33A H 0.3975(3) 1.0315(3) 0.3406(2) 0.066 Uiso 1 d R
H33B H 0.4677(3) 0.9173(3) 0.3556(2) 0.066 Uiso 1 d R
H33C H 0.3992(3) 0.9190(3) 0.2959(2) 0.066 Uiso 1 d R
C34 C 0.3558(2) 0.6984(3) 0.42004(14) 0.0309(7) Uani 1 d .
C35 C 0.3502(3) 0.5710(3) 0.42150(14) 0.0328(7) Uani 1 d .
H35A H 0.3781(3) 0.5265(3) 0.45581(14) 0.039 Uiso 1 d R
C36 C 0.3041(3) 0.5086(3) 0.37302(15) 0.0357(7) Uani 1 d .
C38 C 0.3385(4) 0.3119(4) 0.4169(2) 0.0620(12) Uani 1 d .
H38A H 0.3229(4) 0.2268(4) 0.4097(2) 0.093 Uiso 1 d R
H38B H 0.4127(4) 0.3239(4) 0.4161(2) 0.093 Uiso 1 d R
H38C H 0.3122(4) 0.3357(4) 0.4561(2) 0.093 Uiso 1 d R
C39 C 0.2660(3) 0.5729(3) 0.32289(15) 0.0349(7) Uani 1 d .
H39A H 0.2343(3) 0.5290(3) 0.28949(15) 0.042 Uiso 1 d R
C3G C 0.0611(7) 0.5704(9) 0.4668(4) 0.127(3) Uiso 1 d .
H3GA H 0.1052(7) 0.6189(9) 0.4411(4) 0.152 Uiso 1 d R
C2G C -0.0080(9) 0.6393(9) 0.5098(6) 0.152(4) Uiso 1 d D
C4G C -0.0645(7) 0.5494(9) 0.5356(4) 0.119(3) Uiso 1 d .
H4GA H -0.1164(7) 0.5824(9) 0.5624(4) 0.143 Uiso 1 d R
C1G C -0.0115(11) 0.7792(10) 0.5157(6) 0.089(3) Uiso 0.50 d PD
H1GA H -0.0629(11) 0.7982(10) 0.5460(6) 0.133 Uiso 0.50 d PR
H1GB H 0.0553(11) 0.8099(10) 0.5288(6) 0.133 Uiso 0.50 d PR
H1GC H -0.0309(11) 0.8170(10) 0.4776(6) 0.133 Uiso 0.50 d PR
C1A C 0.0477(10) 0.9806(14) 0.4827(6) 0.092(4) Uiso 0.50 d P
C2A C 0.1023(15) 1.0970(17) 0.4480(9) 0.061(4) Uiso 0.25 d P
H2AA H 0.1631(15) 1.0695(17) 0.4265(9) 0.092 Uiso 0.50 d PR
H2AB H 0.0537(15) 1.1329(17) 0.4196(9) 0.092 Uiso 0.50 d PR
H2AC H 0.1224(15) 1.1571(17) 0.4780(9) 0.092 Uiso 0.50 d PR
O3A O 0.0522(12) 0.8817(14) 0.4903(7) 0.072(4) Uiso 0.25 d P

loop_
_atom_type_symbol
_atom_type_description
_atom_type_scat_dispersion_real
_atom_type_scat_dispersion_imag
_atom_type_scat_source
C C 0.0033 0.0016 'International Tables Vol C Tables 4.2.6.8 and 6.1.1.4'
H H 0.0000 0.0000 'International Tables Vol C Tables 4.2.6.8 and 6.1.1.4'
O O 0.0106 0.0060 'International Tables Vol C Tables 4.2.6.8 and 6.1.1.4'

loop_
_geom_angle_atom_site_label_1
_geom_angle_atom_site_label_2
_geom_angle_atom_site_label_3
_geom_angle
_geom_angle_site_symmetry_1
_geom_angle_site_symmetry_3
C3 O2 C1 119.7(3) . .
C25 O28 C29 116.9(2) . .
C31 O32 C33 113.9(3) . .
C36 O37 C38 117.9(3) . .
O2 C1 C34 107.1(3) . 3_576
O2 C3 C4 125.2(3) . .
O2 C3 C8 115.1(3) . .
C4 C3 C8 119.5(3) . .
C3 C4 C5 119.5(3) . .
C6 C5 C4 122.0(3) . .
C5 C6 C7 117.4(3) . .
C5 C6 C9 122.3(3) . .
C7 C6 C9 120.2(2) . .
C8 C7 C6 121.4(3) . .
C7 C8 C3 120.2(3) . .
C16 C9 C10 100.8(2) . .
C16 C9 C6 113.8(2) . .
C10 C9 C6 110.0(2) . .
C16 C9 C22 107.0(2) . .
C10 C9 C22 112.0(2) . .
C6 C9 C22 112.7(2) . .
C15 C10 C11 119.7(3) . .
C15 C10 C9 129.1(3) . .
C11 C10 C9 111.1(3) . .
C12 C11 C10 121.0(3) . .
C12 C11 C17 130.7(3) . .
C10 C11 C17 108.3(3) . .
C11 C12 C13 118.8(3) . .
C14 C13 C12 120.4(3) . .
C13 C14 C15 121.0(3) . .
C14 C15 C10 119.0(3) . .
C21 C16 C17 120.3(3) . .
C21 C16 C9 128.5(3) . .
C17 C16 C9 111.1(3) . .
C16 C17 C18 120.7(3) . .
C16 C17 C11 108.8(3) . .
C18 C17 C11 130.5(3) . .
C19 C18 C17 118.5(3) . .
C18 C19 C20 121.1(3) . .
C21 C20 C19 120.4(3) . .
C20 C21 C16 119.0(3) . .
C23 C22 C27 118.0(3) . .
C23 C22 C9 121.8(3) . .
C27 C22 C9 119.9(3) . .
C22 C23 C24 121.4(3) . .
C25 C24 C23 119.3(3) . .
O28 C25 C26 115.8(3) . .
O28 C25 C24 124.4(3) . .
C26 C25 C24 119.8(3) . .
C27 C26 C25 120.0(3) . .
C26 C27 C22 121.5(3) . .
O28 C29 C30 113.3(3) . .
C39 C30 C31 118.9(3) . .
C39 C30 C29 120.6(3) . .
C31 C30 C29 120.6(3) . .
O32 C31 C30 120.0(3) . .
O32 C31 C34 119.1(3) . .
C30 C31 C34 120.7(3) . .
C35 C34 C31 119.8(3) . .
C35 C34 C1 120.4(3) . 3_576
C31 C34 C1 119.7(3) . 3_576
C34 C35 C36 119.6(3) . .
O37 C36 C39 115.2(3) . .
O37 C36 C35 124.7(3) . .
C39 C36 C35 120.1(3) . .
C36 C39 C30 120.8(3) . .
C4G C3G C2G 123.1(9) 3_566 .
C4G C2G C3G 102.7(8) . .
C4G C2G C1G 132.4(11) . .
C3G C2G C1G 124.8(11) . .
C3G C4G C2G 133.8(10) 3_566 .
O3A C1G C2G 134.2(12) . .
O3A C1G C2A 87.9(9) . 3_576
C2G C1G C2A 137.7(11) . 3_576
O3A C1A C1A 104.0(17) . 3_576
O3A C1A C2A 144.4(16) . .
C1A C1A C2A 111.6(16) 3_576 .
C1A C2A C1G 95.1(11) . 3_576
C1A O3A C1G 140.1(16) . .

loop_
_geom_bond_atom_site_label_1
_geom_bond_atom_site_label_2
_geom_bond_distance
_geom_bond_site_symmetry_2
O2 C3 1.376(4) .
O2 C1 1.434(4) .
O28 C25 1.371(4) .
O28 C29 1.426(4) .
O32 C31 1.384(4) .
O32 C33 1.437(4) .
O37 C36 1.369(4) .
O37 C38 1.417(5) .
C1 C34 1.502(4) 3_576
C3 C4 1.384(4) .
C3 C8 1.389(4) .
C4 C5 1.392(4) .
C5 C6 1.383(4) .
C6 C7 1.398(4) .
C6 C9 1.531(4) .
C7 C8 1.381(4) .
C9 C16 1.529(4) .
C9 C10 1.528(4) .
C9 C22 1.539(4) .
C10 C15 1.392(4) .
C10 C11 1.401(4) .
C11 C12 1.384(4) .
C11 C17 1.466(4) .
C12 C13 1.389(5) .
C13 C14 1.388(5) .
C14 C15 1.383(4) .
C16 C21 1.391(4) .
C16 C17 1.395(4) .
C17 C18 1.393(4) .
C18 C19 1.379(5) .
C19 C20 1.396(5) .
C20 C21 1.381(5) .
C22 C23 1.380(4) .
C22 C27 1.395(4) .
C23 C24 1.399(5) .
C24 C25 1.389(4) .
C25 C26 1.387(4) .
C26 C27 1.374(4) .
C29 C30 1.514(4) .
C30 C39 1.385(5) .
C30 C31 1.388(4) .
C31 C34 1.391(5) .
C34 C35 1.389(5) .
C34 C1 1.502(4) 3_576
C35 C36 1.387(4) .
C36 C39 1.386(5) .
C3G C4G 1.306(11) 3_566
C3G C2G 1.497(13) .
C2G C4G 1.344(13) .
C2G C1G 1.530(9) .
C4G C3G 1.306(11) 3_566
C1G O3A 1.49(2) .
C1G C2A 1.95(2) 3_576
C1A O3A 1.09(2) .
C1A C1A 1.50(3) 3_576
C1A C2A 1.64(2) .
C2A C1G 1.95(2) 3_576

loop_
_geom_torsion_atom_site_label_1
_geom_torsion_atom_site_label_2
_geom_torsion_atom_site_label_3
_geom_torsion_atom_site_label_4
_geom_torsion
_geom_torsion_site_symmetry_1
_geom_torsion_site_symmetry_4
C3 O2 C1 C34 149.7(3) . 3_576
C1 O2 C3 C4 -29.0(5) . .
C1 O2 C3 C8 155.5(3) . .
O2 C3 C4 C5 -174.7(3) . .
C8 C3 C4 C5 0.6(5) . .
C3 C4 C5 C6 -1.0(5) . .
C4 C5 C6 C7 0.7(5) . .
C4 C5 C6 C9 -175.7(3) . .
C5 C6 C7 C8 -0.1(4) . .
C9 C6 C7 C8 176.5(3) . .
C6 C7 C8 C3 -0.3(5) . .
O2 C3 C8 C7 175.8(3) . .
C4 C3 C8 C7 0.0(5) . .
C5 C6 C9 C16 -17.6(4) . .
C7 C6 C9 C16 166.0(3) . .
C5 C6 C9 C10 94.5(3) . .
C7 C6 C9 C10 -81.8(3) . .
C5 C6 C9 C22 -139.7(3) . .
C7 C6 C9 C22 43.9(4) . .
C16 C9 C10 C15 -179.4(3) . .
C6 C9 C10 C15 60.2(4) . .
C22 C9 C10 C15 -66.0(4) . .
C16 C9 C10 C11 -0.8(3) . .
C6 C9 C10 C11 -121.2(3) . .
C22 C9 C10 C11 112.6(3) . .
C15 C10 C11 C12 -0.2(4) . .
C9 C10 C11 C12 -179.0(3) . .
C15 C10 C11 C17 179.0(3) . .
C9 C10 C11 C17 0.2(3) . .
C10 C11 C12 C13 0.1(5) . .
C17 C11 C12 C13 -178.8(3) . .
C11 C12 C13 C14 -0.8(5) . .
C12 C13 C14 C15 1.5(5) . .
C13 C14 C15 C10 -1.5(5) . .
C11 C10 C15 C14 0.8(4) . .
C9 C10 C15 C14 179.3(3) . .
C10 C9 C16 C21 176.8(3) . .
C6 C9 C16 C21 -65.6(4) . .
C22 C9 C16 C21 59.6(4) . .
C10 C9 C16 C17 1.1(3) . .
C6 C9 C16 C17 118.7(3) . .
C22 C9 C16 C17 -116.1(3) . .
C21 C16 C17 C18 0.0(4) . .
C9 C16 C17 C18 176.1(3) . .
C21 C16 C17 C11 -177.2(3) . .
C9 C16 C17 C11 -1.1(3) . .
C12 C11 C17 C16 179.6(3) . .
C10 C11 C17 C16 0.6(3) . .
C12 C11 C17 C18 2.8(5) . .
C10 C11 C17 C18 -176.3(3) . .
C16 C17 C18 C19 0.0(5) . .
C11 C17 C18 C19 176.5(3) . .
C17 C18 C19 C20 -0.1(5) . .
C18 C19 C20 C21 0.2(5) . .
C19 C20 C21 C16 -0.1(5) . .
C17 C16 C21 C20 0.0(5) . .
C9 C16 C21 C20 -175.3(3) . .
C16 C9 C22 C23 -92.7(3) . .
C10 C9 C22 C23 157.8(3) . .
C6 C9 C22 C23 33.1(4) . .
C16 C9 C22 C27 81.4(3) . .
C10 C9 C22 C27 -28.1(4) . .
C6 C9 C22 C27 -152.8(3) . .
C27 C22 C23 C24 -0.4(5) . .
C9 C22 C23 C24 173.8(3) . .
C22 C23 C24 C25 -0.2(5) . .
C29 O28 C25 C26 165.4(3) . .
C29 O28 C25 C24 -14.8(4) . .
C23 C24 C25 O28 -179.7(3) . .
C23 C24 C25 C26 0.0(5) . .
O28 C25 C26 C27 -179.5(3) . .
C24 C25 C26 C27 0.7(5) . .
C25 C26 C27 C22 -1.3(5) . .
C23 C22 C27 C26 1.2(4) . .
C9 C22 C27 C26 -173.1(3) . .
C25 O28 C29 C30 83.2(3) . .
O28 C29 C30 C39 33.8(4) . .
O28 C29 C30 C31 -146.9(3) . .
C33 O32 C31 C30 -84.7(4) . .
C33 O32 C31 C34 99.8(3) . .
C39 C30 C31 O32 -174.5(3) . .
C29 C30 C31 O32 6.2(4) . .
C39 C30 C31 C34 1.0(5) . .
C29 C30 C31 C34 -178.4(3) . .
O32 C31 C34 C35 175.7(3) . .
C30 C31 C34 C35 0.2(5) . .
O32 C31 C34 C1 0.3(4) . 3_576
C30 C31 C34 C1 -175.2(3) . 3_576
C31 C34 C35 C36 -1.4(5) . .
C1 C34 C35 C36 174.0(3) 3_576 .
C38 O37 C36 C39 172.9(4) . .
C38 O37 C36 C35 -8.1(6) . .
C34 C35 C36 O37 -177.5(3) . .
C34 C35 C36 C39 1.4(5) . .
O37 C36 C39 C30 178.9(3) . .
C35 C36 C39 C30 -0.2(5) . .
C31 C30 C39 C36 -1.0(5) . .
C29 C30 C39 C36 178.3(3) . .
C4G C3G C2G C4G -5.8(16) 3_566 .
C4G C3G C2G C1G 177.7(11) 3_566 .
C3G C2G C4G C3G 6.7(18) . 3_566
C1G C2G C4G C3G -177.2(12) . 3_566
C4G C2G C1G O3A 176.7(14) . .
C3G C2G C1G O3A -7.9(22) . .
C4G C2G C1G C2A -9.5(26) . 3_576
C3G C2G C1G C2A 165.8(13) . 3_576
O3A C1A C2A C1G -175.2(25) . 3_576
C1A C1A C2A C1G 6.5(17) 3_576 3_576
C1A C1A O3A C1G 10.6(32) 3_576 .
C2A C1A O3A C1G -167.7(19) . .
C2G C1G O3A C1A 161.8(21) . .
C2A C1G O3A C1A -14.0(26) 3_576 .
